data_2312654
loop_
_publ_author_name
'Blockhaus, Tobias'
'S&#xfc;nkel, Karlheinz'

_publ_section_title
;
 Molecular and crystal structures of six poly(arylsulfinyl)- and
 poly(arylsulfanyl)ferrocenes.
;
_journal_coeditor_code UX3008
_journal_issue 'Pt 11'
_journal_name_full 'Acta crystallographica. Section C, Structural chemistry'
_journal_page_first 716
_journal_page_last 727
_journal_paper_doi 10.1107/S2053229624009318
_journal_volume 80
_journal_year 2024
_chemical_formula_iupac '[Fe (C5 H5) (C19 H17 O2 S2)]'
_chemical_formula_moiety 'C24 H22 Fe O2 S2'
_chemical_formula_sum 'C24 H22 Fe O2 S2'
_chemical_formula_weight 462.38
_chemical_name_systematic
;
1,3-Bis[(4-methylbenzene)sulfinyl]ferrocene
;
_space_group_crystal_system monoclinic
_space_group_IT_number 4
_space_group_name_Hall 'P 2yb'
_space_group_name_H-M_alt 'P 1 21 1'
_atom_sites_solution_hydrogens geom
_atom_sites_solution_primary dual
_audit_creation_method SHELXL-2019/3
_cell_angle_alpha 90
_cell_angle_beta 95.995(2)
_cell_angle_gamma 90
_cell_formula_units_Z 4
_cell_length_a 17.1882(10)
_cell_length_b 6.0383(4)
_cell_length_c 20.4271(12)
_cell_measurement_reflns_used 9908
_cell_measurement_temperature 296(2)
_cell_measurement_theta_max 28.2658
_cell_measurement_theta_min 2.9501
_cell_volume 2108.5(2)
_computing_cell_refinement
;
APEX2 (Bruker, 2011)
;
_computing_data_collection
;
APEX2 (Bruker, 2011)
;
_computing_data_reduction
;
SAINT (Bruker, 2011)
;
_computing_molecular_graphics
;
ORTEP-3 for Windows (Farrugia, 2012) and Mercury (Macrae <i>et al.</i>,
2020)
;
_computing_publication_material
;
PLATON (Spek, 2020)
;
_computing_structure_refinement
;
SHELXL2019 (Sheldrick, 2015<i>b</i>)
;
_computing_structure_solution
;
SHELXT2014 (Sheldrick, 2015<i>a</i>)
;
_diffrn_ambient_temperature 296(2)
_diffrn_detector_area_resol_mean 7.3910
_diffrn_measured_fraction_theta_full 0.996
_diffrn_measured_fraction_theta_max 0.997
_diffrn_measurement_device_type 'Bruker D8 VENTURE'
_diffrn_measurement_method 'mix of omega and phi scans'
_diffrn_radiation_type MoK\a
_diffrn_radiation_wavelength 0.71073
_diffrn_reflns_av_R_equivalents 0.0315
_diffrn_reflns_av_unetI/netI 0.0406
_diffrn_reflns_limit_h_max 22
_diffrn_reflns_limit_h_min -22
_diffrn_reflns_limit_k_max 8
_diffrn_reflns_limit_k_min -7
_diffrn_reflns_limit_l_max 27
_diffrn_reflns_limit_l_min -27
_diffrn_reflns_number 34842
_diffrn_reflns_theta_full 25.242
_diffrn_reflns_theta_max 28.311
_diffrn_reflns_theta_min 2.680
_diffrn_source 'rotating anode generator'
_exptl_absorpt_coefficient_mu 0.931
_exptl_absorpt_correction_T_max 0.7457
_exptl_absorpt_correction_T_min 0.6483
_exptl_absorpt_correction_type multi-scan
_exptl_absorpt_process_details
;
(SADABS; Krause <i>et al.</i>,  2015)
;
_exptl_crystal_colour yellow
_exptl_crystal_density_diffrn 1.457
_exptl_crystal_density_method 'not measured'
_exptl_crystal_description rod
_exptl_crystal_F_000 960
_exptl_crystal_size_max 0.100
_exptl_crystal_size_mid 0.020
_exptl_crystal_size_min 0.020
_refine_diff_density_max 0.504
_refine_diff_density_min -0.227
_refine_ls_abs_structure_details
;
Flack <i>x</i> determined using 3063 quotients [(I+)-(I-)]/[(I+)+(I-)]
(Parsons <i>et al.</i>,  2013)
;
_refine_ls_abs_structure_Flack 0.019(7)
_refine_ls_extinction_method none
_refine_ls_goodness_of_fit_ref 1.020
_refine_ls_hydrogen_treatment constr
_refine_ls_matrix_type full
_refine_ls_number_parameters 573
_refine_ls_number_reflns 10422
_refine_ls_number_restraints 8
_refine_ls_restrained_S_all 1.020
_refine_ls_R_factor_all 0.0579
_refine_ls_R_factor_gt 0.0418
_refine_ls_shift/su_max 0.000
_refine_ls_shift/su_mean 0.000
_refine_ls_structure_factor_coef Fsqd
_refine_ls_weighting_details 'w=1/[\s^2^(Fo^2^)+(0.0371P)^2^+0.8351P] where P=(Fo^2^+2Fc^2^)/3'
_refine_ls_weighting_scheme calc
_refine_ls_wR_factor_gt 0.0884
_refine_ls_wR_factor_ref 0.0948
_reflns_number_gt 8415
_reflns_number_total 10422
_reflns_threshold_expression 'I > 2\s(I)'
_cod_data_source_file ux3008.cif
_cod_data_source_block compd_2b
_cod_depositor_comments 'Adding full bibliography for 2312653--2312658.cif.'
_cod_original_sg_symbol_H-M 'P 21'
_cod_database_code 2312654
_shelx_space_group_comment
;
The symmetry employed for this shelxl refinement is uniquely defined
by the following loop, which should always be used as a source of
symmetry information in preference to the above space-group names.
They are only intended as comments.
;
_shelx_estimated_absorpt_t_min 0.913
_shelx_estimated_absorpt_t_max 0.982

loop_
_space_group_symop_operation_xyz
'x, y, z'
'-x, y+1/2, -z'

loop_
_atom_site_type_symbol
_atom_site_label
_atom_site_fract_x
_atom_site_fract_y
_atom_site_fract_z
_atom_site_U_iso_or_equiv
_atom_site_adp_type
_atom_site_calc_flag
_atom_site_occupancy
_atom_site_disorder_assembly
_atom_site_disorder_group
C C10 0.5093(2) 0.6792(8) 0.1370(2) 0.0382(10) Uani d 1 . .
C C11 0.4876(2) 0.8068(8) 0.1899(2) 0.0423(11) Uani d 1 . .
H H11 0.500529 0.954121 0.198740 0.051 Uiso calc 1 . .
C C12 0.4420(2) 0.6667(8) 0.2275(2) 0.0416(11) Uani d 1 . .
C C13 0.4364(3) 0.4567(9) 0.1974(2) 0.0506(12) Uani d 1 . .
H H13 0.409920 0.335061 0.212077 0.061 Uiso calc 1 . .
C C14 0.4778(2) 0.4617(8) 0.1407(3) 0.0483(12) Uani d 1 . .
H H14 0.483272 0.345486 0.111637 0.058 Uiso calc 1 . .
C C15A 0.3430(4) 0.9532(14) 0.0758(6) 0.048(4) Uani d 0.45(3) A 1
H H15A 0.368006 1.082245 0.064628 0.058 Uiso calc 0.45(3) A 1
C C16A 0.3414(4) 0.755(2) 0.0418(3) 0.050(5) Uani d 0.45(3) A 1
H H16A 0.365230 0.727323 0.003818 0.060 Uiso calc 0.45(3) A 1
C C17A 0.2983(5) 0.6053(12) 0.0743(5) 0.075(9) Uani d 0.45(3) A 1
H H17A 0.288017 0.459056 0.061976 0.090 Uiso calc 0.45(3) A 1
C C18A 0.2732(3) 0.711(2) 0.1283(4) 0.078(10) Uani d 0.45(3) A 1
H H18A 0.243076 0.648176 0.158727 0.093 Uiso calc 0.45(3) A 1
C C19A 0.3008(6) 0.9259(18) 0.1292(4) 0.068(7) Uani d 0.45(3) A 1
H H19A 0.292511 1.033328 0.160369 0.082 Uiso calc 0.45(3) A 1
C C15B 0.3277(5) 0.9628(11) 0.0997(6) 0.066(4) Uani d 0.55(3) A 2
H H15B 0.340516 1.110524 0.107916 0.079 Uiso calc 0.55(3) A 2
C C16B 0.3505(4) 0.832(2) 0.0464(4) 0.056(4) Uani d 0.55(3) A 2
H H16B 0.380682 0.880364 0.013956 0.068 Uiso calc 0.55(3) A 2
C C17B 0.3187(6) 0.6150(15) 0.0519(5) 0.052(4) Uani d 0.55(3) A 2
H H17B 0.324601 0.496903 0.023578 0.062 Uiso calc 0.55(3) A 2
C C18B 0.2763(4) 0.6111(18) 0.1085(6) 0.057(5) Uani d 0.55(3) A 2
H H18B 0.249774 0.490077 0.123481 0.068 Uiso calc 0.55(3) A 2
C C19B 0.2819(5) 0.826(2) 0.1380(3) 0.062(5) Uani d 0.55(3) A 2
H H19B 0.259618 0.869314 0.175606 0.075 Uiso calc 0.55(3) A 2
C C111 0.6594(2) 0.7200(9) 0.11568(19) 0.0375(9) Uani d 1 . .
C C112 0.6799(3) 0.5062(8) 0.1352(2) 0.0486(12) Uani d 1 . .
H H112 0.645068 0.389850 0.125968 0.058 Uiso calc 1 . .
C C113 0.7528(3) 0.4683(9) 0.1684(2) 0.0512(12) Uani d 1 . .
H H113 0.766215 0.325137 0.182149 0.061 Uiso calc 1 . .
C C114 0.8068(2) 0.6382(8) 0.1820(2) 0.0405(10) Uani d 1 . .
C C115 0.7858(3) 0.8452(9) 0.1586(3) 0.0564(13) Uani d 1 . .
H H115 0.821670 0.960386 0.165217 0.068 Uiso calc 1 . .
C C116 0.7123(3) 0.8881(8) 0.1252(3) 0.0537(12) Uani d 1 . .
H H116 0.699609 1.029691 0.109656 0.064 Uiso calc 1 . .
C C117 0.8844(3) 0.5945(10) 0.2199(2) 0.0587(14) Uani d 1 . .
H H11A 0.910161 0.732565 0.230930 0.088 Uiso calc 1 . .
H H11B 0.915975 0.507366 0.193565 0.088 Uiso calc 1 . .
H H11C 0.876897 0.515376 0.259519 0.088 Uiso calc 1 . .
C C131 0.4679(3) 0.6318(9) 0.3575(2) 0.0535(13) Uani d 1 . .
C C132 0.4543(3) 0.4296(11) 0.3842(2) 0.0569(14) Uani d 1 . .
H H132 0.408518 0.352457 0.371080 0.068 Uiso calc 1 . .
C C133 0.5100(3) 0.3409(10) 0.4314(2) 0.0593(14) Uani d 1 . .
H H133 0.500957 0.202260 0.448948 0.071 Uiso calc 1 . .
C C134 0.5781(3) 0.4520(11) 0.4529(2) 0.0611(15) Uani d 1 . .
C C135 0.5882(3) 0.6587(12) 0.4258(3) 0.0721(18) Uani d 1 . .
H H135 0.632843 0.739617 0.439823 0.086 Uiso calc 1 . .
C C136 0.5346(3) 0.7477(11) 0.3790(3) 0.0679(14) Uani d 1 . .
H H136 0.543259 0.886893 0.361621 0.082 Uiso calc 1 . .
C C137 0.6378(4) 0.3522(16) 0.5030(3) 0.097(3) Uani d 1 . .
H H13A 0.680807 0.296307 0.481495 0.146 Uiso calc 1 . .
H H13B 0.614441 0.233163 0.525230 0.146 Uiso calc 1 . .
H H13C 0.656441 0.463186 0.534495 0.146 Uiso calc 1 . .
C C20 0.0685(2) 0.2826(8) 0.2720(2) 0.0393(10) Uani d 1 . .
C C21 0.0250(2) 0.1246(8) 0.3052(2) 0.0398(10) Uani d 1 . .
H H21 0.015118 -0.021861 0.292886 0.048 Uiso calc 1 . .
C C22 -0.0005(2) 0.2355(9) 0.36093(19) 0.0391(9) Uani d 1 . .
C C23 0.0273(2) 0.4595(8) 0.3621(2) 0.0427(10) Uani d 1 . .
H H23 0.018840 0.566381 0.393374 0.051 Uiso calc 1 . .
C C24 0.0700(2) 0.4884(8) 0.3068(2) 0.0433(11) Uani d 1 . .
H H24 0.094551 0.617822 0.295306 0.052 Uiso calc 1 . .
C C25A 0.1747(5) -0.0229(10) 0.4093(5) 0.084(10) Uani d 0.50(3) B 1
H H25A 0.158313 -0.169619 0.406157 0.101 Uiso calc 0.50(3) B 1
C C26A 0.1567(5) 0.129(2) 0.4569(4) 0.071(7) Uani d 0.50(3) B 1
H H26A 0.126227 0.101776 0.491032 0.085 Uiso calc 0.50(3) B 1
C C27A 0.1925(6) 0.3301(16) 0.4442(5) 0.064(5) Uani d 0.50(3) B 1
H H27A 0.190021 0.459845 0.468467 0.076 Uiso calc 0.50(3) B 1
C C28A 0.2326(4) 0.3020(13) 0.3888(5) 0.063(7) Uani d 0.50(3) B 1
H H28A 0.261542 0.409744 0.369653 0.076 Uiso calc 0.50(3) B 1
C C29A 0.2216(4) 0.0839(16) 0.3672(3) 0.078(9) Uani d 0.50(3) B 1
H H29A 0.241941 0.020712 0.331143 0.094 Uiso calc 0.50(3) B 1
C C25B 0.2008(5) -0.0141(13) 0.3759(5) 0.053(4) Uani d 0.50(3) B 2
H H25B 0.200453 -0.144022 0.351374 0.063 Uiso calc 0.50(3) B 2
C C26B 0.1645(4) 0.0174(15) 0.4342(5) 0.052(5) Uani d 0.50(3) B 2
H H26B 0.136154 -0.088154 0.454870 0.062 Uiso calc 0.50(3) B 2
C C27B 0.1790(5) 0.2378(19) 0.4557(3) 0.055(5) Uani d 0.50(3) B 2
H H27B 0.161852 0.302490 0.492955 0.066 Uiso calc 0.50(3) B 2
C C28B 0.2243(5) 0.3425(11) 0.4106(5) 0.044(4) Uani d 0.50(3) B 2
H H28B 0.242043 0.488051 0.413006 0.053 Uiso calc 0.50(3) B 2
C C29B 0.2377(3) 0.1868(19) 0.3613(4) 0.041(3) Uani d 0.50(3) B 2
H H29B 0.265900 0.212097 0.325500 0.050 Uiso calc 0.50(3) B 2
C C211 0.0415(2) 0.3108(8) 0.1406(2) 0.0413(11) Uani d 1 . .
C C212 0.0455(3) 0.5199(9) 0.1144(2) 0.0491(12) Uani d 1 . .
H H212 0.087483 0.612358 0.127757 0.059 Uiso calc 1 . .
C C213 -0.0137(3) 0.5911(9) 0.0680(2) 0.0501(12) Uani d 1 . .
H H213 -0.010608 0.731449 0.049673 0.060 Uiso calc 1 . .
C C214 -0.0769(3) 0.4586(10) 0.0484(2) 0.0498(12) Uani d 1 . .
C C215 -0.0793(3) 0.2498(11) 0.0745(2) 0.0552(12) Uani d 1 . .
H H215 -0.121233 0.157627 0.060789 0.066 Uiso calc 1 . .
C C216 -0.0214(3) 0.1731(9) 0.1205(2) 0.0509(11) Uani d 1 . .
H H216 -0.024236 0.031311 0.137876 0.061 Uiso calc 1 . .
C C217 -0.1423(3) 0.5376(13) -0.0012(3) 0.0757(18) Uani d 1 . .
H H21A -0.138392 0.465928 -0.042685 0.114 Uiso calc 1 . .
H H21B -0.138420 0.695024 -0.006582 0.114 Uiso calc 1 . .
H H21C -0.191783 0.502110 0.014097 0.114 Uiso calc 1 . .
C C231 -0.1487(2) 0.1566(8) 0.3807(2) 0.0432(11) Uani d 1 . .
C C232 -0.1886(3) -0.0132(10) 0.3469(3) 0.0654(14) Uani d 1 . .
H H232 -0.166369 -0.153217 0.345295 0.078 Uiso calc 1 . .
C C233 -0.2633(3) 0.0288(11) 0.3152(3) 0.0722(17) Uani d 1 . .
H H233 -0.290210 -0.084932 0.291964 0.087 Uiso calc 1 . .
C C234 -0.2979(2) 0.2321(11) 0.3175(2) 0.0529(12) Uani d 1 . .
C C235 -0.2569(3) 0.3971(10) 0.3516(3) 0.0623(14) Uani d 1 . .
H H235 -0.279026 0.537158 0.353510 0.075 Uiso calc 1 . .
C C236 -0.1828(3) 0.3591(9) 0.3835(3) 0.0559(13) Uani d 1 . .
H H236 -0.156285 0.472843 0.407076 0.067 Uiso calc 1 . .
C C237 -0.3783(3) 0.2760(13) 0.2824(3) 0.0785(19) Uani d 1 . .
H H23A -0.417253 0.240325 0.311127 0.118 Uiso calc 1 . .
H H23B -0.385990 0.186115 0.243529 0.118 Uiso calc 1 . .
H H23C -0.382582 0.429537 0.270360 0.118 Uiso calc 1 . .
Fe Fe1 0.39158(3) 0.69826(9) 0.13410(3) 0.04035(17) Uani d 1 . .
Fe Fe2 0.11783(3) 0.23801(10) 0.36529(3) 0.03966(16) Uani d 1 . .
O O11 0.55703(18) 1.0230(6) 0.07242(18) 0.0653(10) Uani d 1 . .
O O13 0.3244(2) 0.6186(9) 0.2980(2) 0.0916(15) Uani d 1 . .
O O21 0.1187(2) -0.0267(7) 0.19813(18) 0.0763(11) Uani d 1 . .
O O23 -0.04328(18) 0.2446(7) 0.48090(14) 0.0643(9) Uani d 1 . .
S S11 0.56413(6) 0.7774(2) 0.07347(5) 0.0466(3) Uani d 1 . .
S S13 0.39663(8) 0.7506(3) 0.29697(6) 0.0676(4) Uani d 1 . .
S S21 0.11674(6) 0.2175(3) 0.20180(6) 0.0534(3) Uani d 1 . .
S S23 -0.05234(7) 0.1036(2) 0.42073(6) 0.0459(3) Uani d 1 . .

loop_
_atom_site_aniso_label
_atom_site_aniso_U_11
_atom_site_aniso_U_22
_atom_site_aniso_U_33
_atom_site_aniso_U_12
_atom_site_aniso_U_13
_atom_site_aniso_U_23
C10 0.0289(17) 0.048(3) 0.038(2) 0.0051(19) 0.0057(15) 0.004(2)
C11 0.037(2) 0.042(3) 0.048(3) 0.0057(18) 0.0018(18) 0.005(2)
C12 0.0351(19) 0.051(3) 0.040(2) 0.0116(19) 0.0090(16) 0.005(2)
C13 0.039(2) 0.048(3) 0.067(3) 0.006(2) 0.010(2) 0.016(3)
C14 0.037(2) 0.045(3) 0.062(3) 0.005(2) 0.001(2) -0.006(2)
C15A 0.040(6) 0.054(8) 0.050(9) 0.012(6) 0.003(6) -0.003(7)
C16A 0.052(9) 0.054(11) 0.042(7) 0.014(8) -0.006(5) -0.013(7)
C17A 0.044(12) 0.057(10) 0.12(2) -0.020(8) -0.019(12) 0.023(11)
C18A 0.032(7) 0.12(3) 0.078(14) 0.014(16) 0.011(8) 0.010(18)
C19A 0.048(12) 0.093(15) 0.062(12) 0.023(10) 0.003(8) -0.001(12)
C15B 0.052(9) 0.054(6) 0.086(13) 0.018(5) -0.015(7) 0.007(6)
C16B 0.045(6) 0.065(9) 0.058(8) 0.006(6) 0.000(5) 0.029(6)
C17B 0.032(6) 0.066(10) 0.055(7) -0.003(6) -0.006(5) -0.002(7)
C18B 0.020(6) 0.075(7) 0.077(13) 0.004(5) 0.007(6) 0.008(8)
C19B 0.045(9) 0.080(12) 0.062(7) 0.040(9) 0.004(6) 0.004(8)
C111 0.0284(16) 0.046(2) 0.040(2) 0.003(2) 0.0099(14) 0.003(2)
C112 0.037(2) 0.041(3) 0.067(3) -0.0016(19) 0.006(2) 0.003(2)
C113 0.044(2) 0.042(3) 0.066(3) 0.012(2) 0.003(2) 0.007(2)
C114 0.031(2) 0.048(3) 0.043(2) 0.0032(18) 0.0097(17) -0.0032(19)
C115 0.037(2) 0.050(3) 0.081(4) -0.009(2) 0.001(2) 0.000(3)
C116 0.043(3) 0.043(3) 0.074(3) 0.003(2) 0.003(2) 0.009(2)
C117 0.040(2) 0.078(4) 0.057(3) 0.009(2) 0.000(2) -0.004(3)
C131 0.060(3) 0.058(3) 0.046(3) 0.008(2) 0.022(2) 0.002(2)
C132 0.045(3) 0.078(4) 0.048(3) -0.007(3) 0.010(2) 0.000(3)
C133 0.053(3) 0.072(4) 0.055(3) -0.002(3) 0.016(2) 0.009(3)
C134 0.065(3) 0.082(4) 0.037(3) -0.007(3) 0.011(2) 0.002(3)
C135 0.069(3) 0.091(5) 0.056(3) -0.021(3) 0.005(3) -0.010(3)
C136 0.084(4) 0.062(3) 0.061(3) -0.018(4) 0.024(3) -0.001(3)
C137 0.069(4) 0.163(8) 0.056(4) -0.015(4) -0.010(3) 0.023(4)
C20 0.0295(18) 0.047(3) 0.041(2) 0.0046(18) 0.0023(15) 0.004(2)
C21 0.033(2) 0.042(3) 0.044(2) 0.0028(18) 0.0005(17) -0.007(2)
C22 0.0306(17) 0.045(2) 0.041(2) 0.002(2) 0.0037(15) -0.001(2)
C23 0.043(2) 0.039(2) 0.046(3) 0.008(2) 0.0041(19) -0.005(2)
C24 0.038(2) 0.038(2) 0.052(3) 0.0014(19) -0.0038(19) 0.004(2)
C25A 0.074(16) 0.037(7) 0.13(2) 0.006(8) -0.055(15) 0.006(10)
C26A 0.050(7) 0.095(18) 0.064(10) -0.022(9) -0.019(6) 0.040(11)
C27A 0.045(8) 0.075(11) 0.065(11) -0.012(7) -0.023(7) 0.006(9)
C28A 0.025(5) 0.121(18) 0.043(9) -0.004(7) 0.001(5) 0.019(10)
C29A 0.050(12) 0.10(2) 0.077(12) 0.036(14) -0.022(8) -0.029(13)
C25B 0.034(8) 0.060(10) 0.063(9) 0.007(6) 0.000(6) 0.003(7)
C26B 0.034(6) 0.052(9) 0.066(11) 0.005(6) -0.004(6) 0.017(8)
C27B 0.057(9) 0.066(10) 0.040(6) 0.013(8) -0.002(5) -0.006(8)
C28B 0.041(7) 0.043(6) 0.049(9) -0.007(5) 0.003(6) 0.002(6)
C29B 0.032(5) 0.046(8) 0.046(7) 0.002(5) 0.002(5) -0.003(5)
C211 0.039(2) 0.054(3) 0.032(2) 0.0008(19) 0.0118(17) -0.002(2)
C212 0.046(2) 0.055(3) 0.048(3) -0.009(2) 0.011(2) -0.004(2)
C213 0.060(3) 0.049(3) 0.042(3) -0.008(2) 0.010(2) 0.002(2)
C214 0.048(3) 0.069(3) 0.033(2) -0.006(2) 0.004(2) -0.002(2)
C215 0.058(3) 0.061(3) 0.045(3) -0.020(3) 0.003(2) -0.010(3)
C216 0.061(3) 0.044(3) 0.048(3) -0.005(2) 0.010(2) 0.000(2)
C217 0.073(4) 0.095(5) 0.057(3) -0.004(4) -0.004(3) 0.013(3)
C231 0.044(2) 0.047(3) 0.041(2) 0.000(2) 0.0139(18) 0.0003(19)
C232 0.055(3) 0.053(3) 0.088(4) -0.003(2) 0.010(3) -0.016(3)
C233 0.060(3) 0.077(4) 0.078(4) -0.021(3) 0.001(3) -0.017(3)
C234 0.041(2) 0.073(3) 0.046(2) -0.002(3) 0.0123(18) 0.008(3)
C235 0.050(3) 0.060(3) 0.076(4) 0.009(3) 0.005(3) 0.000(3)
C236 0.058(3) 0.048(3) 0.060(3) -0.004(2) 0.000(2) -0.007(3)
C237 0.047(3) 0.120(6) 0.069(3) -0.013(3) 0.002(2) 0.000(4)
Fe1 0.0266(2) 0.0497(4) 0.0450(3) 0.0039(3) 0.0054(2) 0.0044(3)
Fe2 0.0320(3) 0.0434(4) 0.0424(3) 0.0017(3) -0.0019(2) 0.0032(3)
O11 0.0487(18) 0.062(2) 0.086(3) 0.0138(16) 0.0144(17) 0.038(2)
O13 0.0447(19) 0.150(4) 0.084(3) 0.013(2) 0.0219(18) 0.039(3)
O21 0.088(3) 0.0756(14) 0.067(2) 0.042(2) 0.017(2) -0.005(2)
O23 0.068(2) 0.084(2) 0.0419(16) 0.002(2) 0.0066(14) -0.0105(19)
S11 0.0329(5) 0.0667(8) 0.0409(6) 0.0069(5) 0.0075(4) 0.0087(6)
S13 0.0647(7) 0.0846(11) 0.0581(7) 0.0277(8) 0.0285(6) 0.0153(8)
S21 0.0375(5) 0.0755(8) 0.0490(6) 0.0137(7) 0.0123(4) 0.0022(7)
S23 0.0454(6) 0.0521(7) 0.0412(6) 0.0039(5) 0.0088(5) 0.0021(5)

loop_
_atom_type_symbol
_atom_type_description
_atom_type_scat_dispersion_real
_atom_type_scat_dispersion_imag
_atom_type_scat_source
C C 0.0033 0.0016 'International Tables Vol C Tables 4.2.6.8 and 6.1.1.4'
H H 0.0000 0.0000 'International Tables Vol C Tables 4.2.6.8 and 6.1.1.4'
Fe Fe 0.3463 0.8444 'International Tables Vol C Tables 4.2.6.8 and 6.1.1.4'
O O 0.0106 0.0060 'International Tables Vol C Tables 4.2.6.8 and 6.1.1.4'
S S 0.1246 0.1234 'International Tables Vol C Tables 4.2.6.8 and 6.1.1.4'

loop_
_geom_angle_atom_site_label_1
_geom_angle_atom_site_label_2
_geom_angle_atom_site_label_3
_geom_angle_site_symmetry_1
_geom_angle_site_symmetry_3
_geom_angle
_geom_angle_publ_flag
C11 C10 C14 . . 109.3(4) ?
C11 C10 S11 . . 125.4(4) ?
C14 C10 S11 . . 125.3(4) ?
C11 C10 Fe1 . . 69.3(2) ?
C14 C10 Fe1 . . 70.7(2) ?
S11 C10 Fe1 . . 124.3(2) ?
C10 C11 C12 . . 107.0(4) ?
C10 C11 Fe1 . . 69.8(2) ?
C12 C11 Fe1 . . 69.4(3) ?
C10 C11 H11 . . 126.5 ?
C12 C11 H11 . . 126.5 ?
Fe1 C11 H11 . . 125.8 ?
C13 C12 C11 . . 108.3(4) ?
C13 C12 S13 . . 126.4(4) ?
C11 C12 S13 . . 125.1(4) ?
C13 C12 Fe1 . . 70.7(3) ?
C11 C12 Fe1 . . 69.1(2) ?
S13 C12 Fe1 . . 123.4(2) ?
C12 C13 C14 . . 108.6(4) ?
C12 C13 Fe1 . . 68.8(3) ?
C14 C13 Fe1 . . 70.0(3) ?
C12 C13 H13 . . 125.7 ?
C14 C13 H13 . . 125.7 ?
Fe1 C13 H13 . . 127.1 ?
C13 C14 C10 . . 106.7(4) ?
C13 C14 Fe1 . . 69.4(3) ?
C10 C14 Fe1 . . 68.4(2) ?
C13 C14 H14 . . 126.6 ?
C10 C14 H14 . . 126.6 ?
Fe1 C14 H14 . . 127.1 ?
C16A C15A C19A . . 108.0 ?
C16A C15A Fe1 . . 68.3(3) ?
C19A C15A Fe1 . . 70.7(2) ?
C16A C15A H15A . . 126.0 ?
C19A C15A H15A . . 126.0 ?
Fe1 C15A H15A . . 126.6 ?
C15A C16A C17A . . 108.0 ?
C15A C16A Fe1 . . 72.2(3) ?
C17A C16A Fe1 . . 68.8(3) ?
C15A C16A H16A . . 126.0 ?
C17A C16A H16A . . 126.0 ?
Fe1 C16A H16A . . 124.6 ?
C18A C17A C16A . . 108.0 ?
C18A C17A Fe1 . . 71.2(2) ?
C16A C17A Fe1 . . 70.9(2) ?
C18A C17A H17A . . 126.0 ?
C16A C17A H17A . . 126.0 ?
Fe1 C17A H17A . . 123.5 ?
C17A C18A C19A . . 108.0 ?
C17A C18A Fe1 . . 68.5(3) ?
C19A C18A Fe1 . . 72.1(3) ?
C17A C18A H18A . . 126.0 ?
C19A C18A H18A . . 126.0 ?
Fe1 C18A H18A . . 124.9 ?
C18A C19A C15A . . 108.0 ?
C18A C19A Fe1 . . 68.5(3) ?
C15A C19A Fe1 . . 70.3(2) ?
C18A C19A H19A . . 126.0 ?
C15A C19A H19A . . 126.0 ?
Fe1 C19A H19A . . 126.8 ?
C19B C15B C16B . . 108.0 ?
C19B C15B Fe1 . . 70.3(2) ?
C16B C15B Fe1 . . 69.4(2) ?
C19B C15B H15B . . 126.0 ?
C16B C15B H15B . . 126.0 ?
Fe1 C15B H15B . . 125.9 ?
C15B C16B C17B . . 108.0 ?
C15B C16B Fe1 . . 69.2(3) ?
C17B C16B Fe1 . . 70.4(3) ?
C15B C16B H16B . . 126.0 ?
C17B C16B H16B . . 126.0 ?
Fe1 C16B H16B . . 125.9 ?
C18B C17B C16B . . 108.0 ?
C18B C17B Fe1 . . 70.2(2) ?
C16B C17B Fe1 . . 68.5(3) ?
C18B C17B H17B . . 126.0 ?
C16B C17B H17B . . 126.0 ?
Fe1 C17B H17B . . 126.9 ?
C19B C18B C17B . . 108.0 ?
C19B C18B Fe1 . . 69.0(3) ?
C17B C18B Fe1 . . 69.1(2) ?
C19B C18B H18B . . 126.0 ?
C17B C18B H18B . . 126.0 ?
Fe1 C18B H18B . . 127.4 ?
C15B C19B C18B . . 108.0 ?
C15B C19B Fe1 . . 68.5(3) ?
C18B C19B Fe1 . . 70.3(3) ?
C15B C19B H19B . . 126.0 ?
C18B C19B H19B . . 126.0 ?
Fe1 C19B H19B . . 126.8 ?
C116 C111 C112 . . 120.4(4) ?
C116 C111 S11 . . 119.0(4) ?
C112 C111 S11 . . 120.5(3) ?
C113 C112 C111 . . 119.1(4) ?
C113 C112 H112 . . 120.4 ?
C111 C112 H112 . . 120.4 ?
C112 C113 C114 . . 121.8(5) ?
C112 C113 H113 . . 119.1 ?
C114 C113 H113 . . 119.1 ?
C115 C114 C113 . . 117.2(4) ?
C115 C114 C117 . . 121.9(4) ?
C113 C114 C117 . . 120.9(4) ?
C114 C115 C116 . . 122.0(4) ?
C114 C115 H115 . . 119.0 ?
C116 C115 H115 . . 119.0 ?
C111 C116 C115 . . 119.2(4) ?
C111 C116 H116 . . 120.4 ?
C115 C116 H116 . . 120.4 ?
C114 C117 H11A . . 109.5 ?
C114 C117 H11B . . 109.5 ?
H11A C117 H11B . . 109.5 ?
C114 C117 H11C . . 109.5 ?
H11A C117 H11C . . 109.5 ?
H11B C117 H11C . . 109.5 ?
C132 C131 C136 . . 119.9(5) ?
C132 C131 S13 . . 119.9(4) ?
C136 C131 S13 . . 120.1(5) ?
C131 C132 C133 . . 119.1(5) ?
C131 C132 H132 . . 120.5 ?
C133 C132 H132 . . 120.5 ?
C134 C133 C132 . . 122.2(6) ?
C134 C133 H133 . . 118.9 ?
C132 C133 H133 . . 118.9 ?
C133 C134 C135 . . 116.5(5) ?
C133 C134 C137 . . 121.3(6) ?
C135 C134 C137 . . 122.1(6) ?
C136 C135 C134 . . 122.2(6) ?
C136 C135 H135 . . 118.9 ?
C134 C135 H135 . . 118.9 ?
C135 C136 C131 . . 120.1(6) ?
C135 C136 H136 . . 120.0 ?
C131 C136 H136 . . 120.0 ?
C134 C137 H13A . . 109.5 ?
C134 C137 H13B . . 109.5 ?
H13A C137 H13B . . 109.5 ?
C134 C137 H13C . . 109.5 ?
H13A C137 H13C . . 109.5 ?
H13B C137 H13C . . 109.5 ?
C21 C20 C24 . . 109.2(4) ?
C21 C20 S21 . . 123.2(4) ?
C24 C20 S21 . . 127.5(3) ?
C21 C20 Fe2 . . 69.7(2) ?
C24 C20 Fe2 . . 70.3(2) ?
S21 C20 Fe2 . . 123.2(2) ?
C20 C21 C22 . . 106.5(4) ?
C20 C21 Fe2 . . 69.1(2) ?
C22 C21 Fe2 . . 69.3(2) ?
C20 C21 H21 . . 126.7 ?
C22 C21 H21 . . 126.7 ?
Fe2 C21 H21 . . 126.4 ?
C21 C22 C23 . . 109.0(4) ?
C21 C22 S23 . . 123.8(4) ?
C23 C22 S23 . . 127.0(4) ?
C21 C22 Fe2 . . 69.4(2) ?
C23 C22 Fe2 . . 70.2(2) ?
S23 C22 Fe2 . . 123.2(2) ?
C24 C23 C22 . . 107.5(4) ?
C24 C23 Fe2 . . 69.6(2) ?
C22 C23 Fe2 . . 68.6(2) ?
C24 C23 H23 . . 126.2 ?
C22 C23 H23 . . 126.2 ?
Fe2 C23 H23 . . 127.1 ?
C23 C24 C20 . . 107.7(4) ?
C23 C24 Fe2 . . 69.8(3) ?
C20 C24 Fe2 . . 68.5(2) ?
C23 C24 H24 . . 126.2 ?
C20 C24 H24 . . 126.2 ?
Fe2 C24 H24 . . 127.1 ?
C29A C25A C26A . . 108.0 ?
C29A C25A Fe2 . . 69.4(3) ?
C26A C25A Fe2 . . 70.3(2) ?
C29A C25A H25A . . 126.0 ?
C26A C25A H25A . . 126.0 ?
Fe2 C25A H25A . . 125.8 ?
C27A C26A C25A . . 108.0 ?
C27A C26A Fe2 . . 70.0(2) ?
C25A C26A Fe2 . . 69.3(2) ?
C27A C26A H26A . . 126.0 ?
C25A C26A H26A . . 126.0 ?
Fe2 C26A H26A . . 126.3 ?
C26A C27A C28A . . 108.0 ?
C26A C27A Fe2 . . 69.8(2) ?
C28A C27A Fe2 . . 69.4(3) ?
C26A C27A H27A . . 126.0 ?
C28A C27A H27A . . 126.0 ?
Fe2 C27A H27A . . 126.4 ?
C29A C28A C27A . . 108.0 ?
C29A C28A Fe2 . . 69.3(2) ?
C27A C28A Fe2 . . 70.3(2) ?
C29A C28A H28A . . 126.0 ?
C27A C28A H28A . . 126.0 ?
Fe2 C28A H28A . . 125.9 ?
C28A C29A C25A . . 108.0 ?
C28A C29A Fe2 . . 70.1(2) ?
C25A C29A Fe2 . . 70.0(3) ?
C28A C29A H29A . . 126.0 ?
C25A C29A H29A . . 126.0 ?
Fe2 C29A H29A . . 125.5 ?
C26B C25B C29B . . 108.0 ?
C26B C25B Fe2 . . 68.4(2) ?
C29B C25B Fe2 . . 70.7(3) ?
C26B C25B H25B . . 126.0 ?
C29B C25B H25B . . 126.0 ?
Fe2 C25B H25B . . 126.5 ?
C27B C26B C25B . . 108.0 ?
C27B C26B Fe2 . . 69.2(2) ?
C25B C26B Fe2 . . 71.5(2) ?
C27B C26B H26B . . 126.0 ?
C25B C26B H26B . . 126.0 ?
Fe2 C26B H26B . . 124.9 ?
C28B C27B C26B . . 108.0 ?
C28B C27B Fe2 . . 71.0(3) ?
C26B C27B Fe2 . . 70.1(2) ?
C28B C27B H27B . . 126.0 ?
C26B C27B H27B . . 126.0 ?
Fe2 C27B H27B . . 124.4 ?
C27B C28B C29B . . 108.0 ?
C27B C28B Fe2 . . 68.5(2) ?
C29B C28B Fe2 . . 71.3(2) ?
C27B C28B H28B . . 126.0 ?
C29B C28B H28B . . 126.0 ?
Fe2 C28B H28B . . 125.7 ?
C28B C29B C25B . . 108.0 ?
C28B C29B Fe2 . . 68.8(2) ?
C25B C29B Fe2 . . 69.7(2) ?
C28B C29B H29B . . 126.0 ?
C25B C29B H29B . . 126.0 ?
Fe2 C29B H29B . . 127.0 ?
C212 C211 C216 . . 120.2(4) ?
C212 C211 S21 . . 119.8(4) ?
C216 C211 S21 . . 119.9(4) ?
C211 C212 C213 . . 119.2(5) ?
C211 C212 H212 . . 120.4 ?
C213 C212 H212 . . 120.4 ?
C214 C213 C212 . . 121.4(5) ?
C214 C213 H213 . . 119.3 ?
C212 C213 H213 . . 119.3 ?
C215 C214 C213 . . 118.4(5) ?
C215 C214 C217 . . 120.1(5) ?
C213 C214 C217 . . 121.5(5) ?
C214 C215 C216 . . 121.8(5) ?
C214 C215 H215 . . 119.1 ?
C216 C215 H215 . . 119.1 ?
C215 C216 C211 . . 119.0(5) ?
C215 C216 H216 . . 120.5 ?
C211 C216 H216 . . 120.5 ?
C214 C217 H21A . . 109.5 ?
C214 C217 H21B . . 109.5 ?
H21A C217 H21B . . 109.5 ?
C214 C217 H21C . . 109.5 ?
H21A C217 H21C . . 109.5 ?
H21B C217 H21C . . 109.5 ?
C236 C231 C232 . . 119.8(5) ?
C236 C231 S23 . . 121.4(4) ?
C232 C231 S23 . . 118.8(4) ?
C231 C232 C233 . . 118.8(5) ?
C231 C232 H232 . . 120.6 ?
C233 C232 H232 . . 120.6 ?
C234 C233 C232 . . 121.9(5) ?
C234 C233 H233 . . 119.1 ?
C232 C233 H233 . . 119.1 ?
C233 C234 C235 . . 117.9(5) ?
C233 C234 C237 . . 121.4(6) ?
C235 C234 C237 . . 120.7(6) ?
C234 C235 C236 . . 121.2(5) ?
C234 C235 H235 . . 119.4 ?
C236 C235 H235 . . 119.4 ?
C231 C236 C235 . . 120.4(5) ?
C231 C236 H236 . . 119.8 ?
C235 C236 H236 . . 119.8 ?
C234 C237 H23A . . 109.5 ?
C234 C237 H23B . . 109.5 ?
H23A C237 H23B . . 109.5 ?
C234 C237 H23C . . 109.5 ?
H23A C237 H23C . . 109.5 ?
H23B C237 H23C . . 109.5 ?
C17A Fe1 C11 . . 176.2(3) ?
C11 Fe1 C15B . . 108.8(2) ?
C17A Fe1 C16A . . 40.31(13) ?
C11 Fe1 C16A . . 135.9(3) ?
C17A Fe1 C12 . . 142.3(3) ?
C11 Fe1 C12 . . 41.50(17) ?
C15B Fe1 C12 . . 124.5(3) ?
C16A Fe1 C12 . . 175.6(4) ?
C17A Fe1 C18A . . 40.21(13) ?
C11 Fe1 C18A . . 141.1(4) ?
C16A Fe1 C18A . . 67.12(19) ?
C12 Fe1 C18A . . 112.8(2) ?
C17A Fe1 C10 . . 137.8(4) ?
C11 Fe1 C10 . . 40.86(17) ?
C15B Fe1 C10 . . 124.1(3) ?
C16A Fe1 C10 . . 111.4(2) ?
C12 Fe1 C10 . . 68.74(16) ?
C18A Fe1 C10 . . 178.0(4) ?
C11 Fe1 C16B . . 124.1(3) ?
C15B Fe1 C16B . . 41.41(14) ?
C12 Fe1 C16B . . 161.6(4) ?
C10 Fe1 C16B . . 107.7(2) ?
C11 Fe1 C19B . . 124.0(3) ?
C15B Fe1 C19B . . 41.16(15) ?
C12 Fe1 C19B . . 107.7(2) ?
C10 Fe1 C19B . . 160.7(4) ?
C16B Fe1 C19B . . 69.3(2) ?
C17A Fe1 C13 . . 114.3(3) ?
C11 Fe1 C13 . . 69.05(19) ?
C15B Fe1 C13 . . 159.7(4) ?
C16A Fe1 C13 . . 143.8(4) ?
C12 Fe1 C13 . . 40.5(2) ?
C18A Fe1 C13 . . 111.9(3) ?
C10 Fe1 C13 . . 68.36(17) ?
C16B Fe1 C13 . . 156.6(4) ?
C19B Fe1 C13 . . 122.1(3) ?
C11 Fe1 C17B . . 159.6(4) ?
C15B Fe1 C17B . . 69.27(19) ?
C12 Fe1 C17B . . 156.3(4) ?
C10 Fe1 C17B . . 122.3(3) ?
C16B Fe1 C17B . . 41.10(13) ?
C19B Fe1 C17B . . 68.80(19) ?
C13 Fe1 C17B . . 120.0(3) ?
C17A Fe1 C14 . . 111.9(3) ?
C11 Fe1 C14 . . 69.27(19) ?
C15B Fe1 C14 . . 159.1(4) ?
C16A Fe1 C14 . . 114.5(3) ?
C12 Fe1 C14 . . 68.70(18) ?
C18A Fe1 C14 . . 138.0(4) ?
C10 Fe1 C14 . . 40.96(19) ?
C16B Fe1 C14 . . 121.3(3) ?
C19B Fe1 C14 . . 157.2(4) ?
C13 Fe1 C14 . . 40.59(19) ?
C17B Fe1 C14 . . 105.0(2) ?
C29A Fe2 C28A . . 40.56(15) ?
C29A Fe2 C25A . . 40.59(14) ?
C28A Fe2 C25A . . 68.1(2) ?
C29A Fe2 C20 . . 111.4(2) ?
C28A Fe2 C20 . . 120.2(3) ?
C25A Fe2 C20 . . 131.4(3) ?
C29A Fe2 C22 . . 151.9(3) ?
C28A Fe2 C22 . . 164.4(4) ?
C25A Fe2 C22 . . 116.8(3) ?
C20 Fe2 C22 . . 68.84(16) ?
C20 Fe2 C27B . . 170.2(4) ?
C22 Fe2 C27B . . 117.6(3) ?
C29A Fe2 C27A . . 68.0(2) ?
C28A Fe2 C27A . . 40.33(13) ?
C25A Fe2 C27A . . 67.86(18) ?
C20 Fe2 C27A . . 151.7(4) ?
C22 Fe2 C27A . . 125.8(3) ?
C29A Fe2 C21 . . 119.8(3) ?
C28A Fe2 C21 . . 153.7(4) ?
C25A Fe2 C21 . . 108.7(2) ?
C20 Fe2 C21 . . 41.23(17) ?
C22 Fe2 C21 . . 41.26(16) ?
C27B Fe2 C21 . . 148.4(4) ?
C27A Fe2 C21 . . 164.8(4) ?
C29A Fe2 C26A . . 68.02(19) ?
C28A Fe2 C26A . . 67.84(19) ?
C25A Fe2 C26A . . 40.38(13) ?
C20 Fe2 C26A . . 167.9(4) ?
C22 Fe2 C26A . . 105.7(3) ?
C27A Fe2 C26A . . 40.22(12) ?
C21 Fe2 C26A . . 127.7(3) ?
C20 Fe2 C26B . . 146.5(4) ?
C22 Fe2 C26B . . 110.2(3) ?
C27B Fe2 C26B . . 40.70(12) ?
C21 Fe2 C26B . . 115.2(3) ?
C29A Fe2 C24 . . 131.0(3) ?
C28A Fe2 C24 . . 108.7(2) ?
C25A Fe2 C24 . . 170.0(4) ?
C20 Fe2 C24 . . 41.18(18) ?
C22 Fe2 C24 . . 68.87(18) ?
C27B Fe2 C24 . . 132.1(4) ?
C27A Fe2 C24 . . 116.3(3) ?
C21 Fe2 C24 . . 69.70(18) ?
C26A Fe2 C24 . . 148.3(4) ?
C26B Fe2 C24 . . 172.1(4) ?
C29A Fe2 C23 . . 166.8(3) ?
C28A Fe2 C23 . . 127.1(3) ?
C25A Fe2 C23 . . 148.9(4) ?
C20 Fe2 C23 . . 68.91(17) ?
C22 Fe2 C23 . . 41.19(19) ?
C27B Fe2 C23 . . 110.5(3) ?
C27A Fe2 C23 . . 105.2(3) ?
C21 Fe2 C23 . . 69.75(18) ?
C26A Fe2 C23 . . 114.6(4) ?
C26B Fe2 C23 . . 133.7(4) ?
C24 Fe2 C23 . . 40.63(17) ?
O11 S11 C10 . . 107.1(2) ?
O11 S11 C111 . . 105.5(2) ?
C10 S11 C111 . . 96.34(18) ?
O13 S13 C12 . . 107.4(3) ?
O13 S13 C131 . . 106.8(3) ?
C12 S13 C131 . . 96.4(2) ?
O21 S21 C20 . . 106.1(2) ?
O21 S21 C211 . . 107.3(2) ?
C20 S21 C211 . . 97.51(18) ?
O23 S23 C22 . . 107.1(2) ?
O23 S23 C231 . . 106.6(2) ?
C22 S23 C231 . . 96.41(19) ?

loop_
_geom_bond_atom_site_label_1
_geom_bond_atom_site_label_2
_geom_bond_site_symmetry_2
_geom_bond_distance
_geom_bond_publ_flag
C10 C11 . 1.409(6) ?
C10 C14 . 1.426(7) ?
C10 S11 . 1.783(4) ?
C10 Fe1 . 2.022(4) ?
C11 C12 . 1.430(6) ?
C11 Fe1 . 2.015(4) ?
C11 H11 . 0.9300 ?
C12 C13 . 1.409(7) ?
C12 S13 . 1.764(4) ?
C12 Fe1 . 2.020(4) ?
C13 C14 . 1.421(7) ?
C13 Fe1 . 2.045(5) ?
C13 H13 . 0.9300 ?
C14 Fe1 . 2.053(5) ?
C14 H14 . 0.9300 ?
C15A C16A . 1.382(4) ?
C15A C19A . 1.382(4) ?
C15A Fe1 . 2.068(7) ?
C15A H15A . 0.9300 ?
C16A C17A . 1.382(4) ?
C16A Fe1 . 2.018(5) ?
C16A H16A . 0.9300 ?
C17A C18A . 1.382(4) ?
C17A Fe1 . 1.992(6) ?
C17A H17A . 0.9300 ?
C18A C19A . 1.382(4) ?
C18A Fe1 . 2.026(5) ?
C18A H18A . 0.9300 ?
C19A Fe1 . 2.073(7) ?
C19A H19A . 0.9300 ?
C15B C19B . 1.430(4) ?
C15B C16B . 1.430(4) ?
C15B Fe1 . 2.022(7) ?
C15B H15B . 0.9300 ?
C16B C17B . 1.430(4) ?
C16B Fe1 . 2.024(6) ?
C16B H16B . 0.9300 ?
C17B C18B . 1.430(4) ?
C17B Fe1 . 2.050(7) ?
C17B H17B . 0.9300 ?
C18B C19B . 1.430(4) ?
C18B Fe1 . 2.064(6) ?
C18B H18B . 0.9300 ?
C19B Fe1 . 2.046(6) ?
C19B H19B . 0.9300 ?
C111 C116 . 1.363(6) ?
C111 C112 . 1.386(7) ?
C111 S11 . 1.803(4) ?
C112 C113 . 1.380(6) ?
C112 H112 . 0.9300 ?
C113 C114 . 1.391(7) ?
C113 H113 . 0.9300 ?
C114 C115 . 1.373(7) ?
C114 C117 . 1.494(6) ?
C115 C116 . 1.396(6) ?
C115 H115 . 0.9300 ?
C116 H116 . 0.9300 ?
C117 H11A . 0.9600 ?
C117 H11B . 0.9600 ?
C117 H11C . 0.9600 ?
C131 C132 . 1.368(8) ?
C131 C136 . 1.375(7) ?
C131 S13 . 1.797(6) ?
C132 C133 . 1.392(7) ?
C132 H132 . 0.9300 ?
C133 C134 . 1.382(7) ?
C133 H133 . 0.9300 ?
C134 C135 . 1.384(9) ?
C134 C137 . 1.498(8) ?
C135 C136 . 1.366(8) ?
C135 H135 . 0.9300 ?
C136 H136 . 0.9300 ?
C137 H13A . 0.9600 ?
C137 H13B . 0.9600 ?
C137 H13C . 0.9600 ?
C20 C21 . 1.426(6) ?
C20 C24 . 1.430(6) ?
C20 S21 . 1.775(4) ?
C20 Fe2 . 2.021(4) ?
C21 C22 . 1.429(6) ?
C21 Fe2 . 2.029(4) ?
C21 H21 . 0.9300 ?
C22 C23 . 1.434(7) ?
C22 S23 . 1.774(4) ?
C22 Fe2 . 2.027(4) ?
C23 C24 . 1.421(6) ?
C23 Fe2 . 2.048(4) ?
C23 H23 . 0.9300 ?
C24 Fe2 . 2.045(5) ?
C24 H24 . 0.9300 ?
C25A C29A . 1.396(4) ?
C25A C26A . 1.396(4) ?
C25A Fe2 . 2.015(6) ?
C25A H25A . 0.9300 ?
C26A C27A . 1.396(4) ?
C26A Fe2 . 2.029(6) ?
C26A H26A . 0.9300 ?
C27A C28A . 1.396(4) ?
C27A Fe2 . 2.031(6) ?
C27A H27A . 0.9300 ?
C28A C29A . 1.396(4) ?
C28A Fe2 . 2.018(5) ?
C28A H28A . 0.9300 ?
C29A Fe2 . 2.008(5) ?
C29A H29A . 0.9300 ?
C25B C26B . 1.415(4) ?
C25B C29B . 1.415(4) ?
C25B Fe2 . 2.082(6) ?
C25B H25B . 0.9300 ?
C26B C27B . 1.415(4) ?
C26B Fe2 . 2.041(6) ?
C26B H26B . 0.9300 ?
C27B C28B . 1.415(4) ?
C27B Fe2 . 2.028(5) ?
C27B H27B . 0.9300 ?
C28B C29B . 1.415(4) ?
C28B Fe2 . 2.061(5) ?
C28B H28B . 0.9300 ?
C29B Fe2 . 2.094(6) ?
C29B H29B . 0.9300 ?
C211 C212 . 1.375(7) ?
C211 C216 . 1.392(6) ?
C211 S21 . 1.794(5) ?
C212 C213 . 1.385(7) ?
C212 H212 . 0.9300 ?
C213 C214 . 1.375(7) ?
C213 H213 . 0.9300 ?
C214 C215 . 1.372(8) ?
C214 C217 . 1.510(7) ?
C215 C216 . 1.376(7) ?
C215 H215 . 0.9300 ?
C216 H216 . 0.9300 ?
C217 H21A . 0.9600 ?
C217 H21B . 0.9600 ?
C217 H21C . 0.9600 ?
C231 C236 . 1.360(7) ?
C231 C232 . 1.377(7) ?
C231 S23 . 1.799(5) ?
C232 C233 . 1.399(8) ?
C232 H232 . 0.9300 ?
C233 C234 . 1.367(9) ?
C233 H233 . 0.9300 ?
C234 C235 . 1.369(8) ?
C234 C237 . 1.511(6) ?
C235 C236 . 1.387(7) ?
C235 H235 . 0.9300 ?
C236 H236 . 0.9300 ?
C237 H23A . 0.9600 ?
C237 H23B . 0.9600 ?
C237 H23C . 0.9600 ?
O11 S11 . 1.488(4) ?
O13 S13 . 1.477(4) ?
O21 S21 . 1.477(4) ?
O23 S23 . 1.490(3) ?

loop_
_geom_torsion_atom_site_label_1
_geom_torsion_atom_site_label_2
_geom_torsion_atom_site_label_3
_geom_torsion_atom_site_label_4
_geom_torsion_site_symmetry_1
_geom_torsion_site_symmetry_2
_geom_torsion_site_symmetry_3
_geom_torsion_site_symmetry_4
_geom_torsion
_geom_torsion_publ_flag
C14 C10 C11 C12 . . . . 0.2(5) ?
S11 C10 C11 C12 . . . . 177.8(3) ?
Fe1 C10 C11 C12 . . . . 59.8(3) ?
C14 C10 C11 Fe1 . . . . -59.5(3) ?
S11 C10 C11 Fe1 . . . . 118.0(3) ?
C10 C11 C12 C13 . . . . 0.0(5) ?
Fe1 C11 C12 C13 . . . . 60.0(3) ?
C10 C11 C12 S13 . . . . -176.9(3) ?
Fe1 C11 C12 S13 . . . . -116.9(3) ?
C10 C11 C12 Fe1 . . . . -60.0(3) ?
C11 C12 C13 C14 . . . . -0.2(5) ?
S13 C12 C13 C14 . . . . 176.6(3) ?
Fe1 C12 C13 C14 . . . . 58.8(3) ?
C11 C12 C13 Fe1 . . . . -59.0(3) ?
S13 C12 C13 Fe1 . . . . 117.8(3) ?
C12 C13 C14 C10 . . . . 0.3(5) ?
Fe1 C13 C14 C10 . . . . 58.4(3) ?
C12 C13 C14 Fe1 . . . . -58.1(3) ?
C11 C10 C14 C13 . . . . -0.3(5) ?
S11 C10 C14 C13 . . . . -177.9(3) ?
Fe1 C10 C14 C13 . . . . -59.0(3) ?
C11 C10 C14 Fe1 . . . . 58.7(3) ?
S11 C10 C14 Fe1 . . . . -118.9(3) ?
C19A C15A C16A C17A . . . . 0.0 ?
Fe1 C15A C16A C17A . . . . 59.8(2) ?
C19A C15A C16A Fe1 . . . . -59.8(2) ?
C15A C16A C17A C18A . . . . 0.0 ?
Fe1 C16A C17A C18A . . . . 61.9(3) ?
C15A C16A C17A Fe1 . . . . -61.9(3) ?
C16A C17A C18A C19A . . . . 0.0 ?
Fe1 C17A C18A C19A . . . . 61.7(3) ?
C16A C17A C18A Fe1 . . . . -61.7(3) ?
C17A C18A C19A C15A . . . . 0.0 ?
Fe1 C18A C19A C15A . . . . 59.4(2) ?
C17A C18A C19A Fe1 . . . . -59.4(2) ?
C16A C15A C19A C18A . . . . 0.0 ?
Fe1 C15A C19A C18A . . . . -58.3(3) ?
C16A C15A C19A Fe1 . . . . 58.3(3) ?
C19B C15B C16B C17B . . . . 0.0 ?
Fe1 C15B C16B C17B . . . . 60.0(3) ?
C19B C15B C16B Fe1 . . . . -60.0(3) ?
C15B C16B C17B C18B . . . . 0.0 ?
Fe1 C16B C17B C18B . . . . 59.2(2) ?
C15B C16B C17B Fe1 . . . . -59.2(2) ?
C16B C17B C18B C19B . . . . 0.0 ?
Fe1 C17B C18B C19B . . . . 58.2(3) ?
C16B C17B C18B Fe1 . . . . -58.2(3) ?
C16B C15B C19B C18B . . . . 0.0 ?
Fe1 C15B C19B C18B . . . . -59.4(3) ?
C16B C15B C19B Fe1 . . . . 59.4(3) ?
C17B C18B C19B C15B . . . . 0.0 ?
Fe1 C18B C19B C15B . . . . 58.3(2) ?
C17B C18B C19B Fe1 . . . . -58.3(2) ?
C116 C111 C112 C113 . . . . 4.4(7) ?
S11 C111 C112 C113 . . . . -178.9(4) ?
C111 C112 C113 C114 . . . . -1.1(8) ?
C112 C113 C114 C115 . . . . -2.5(7) ?
C112 C113 C114 C117 . . . . 178.1(5) ?
C113 C114 C115 C116 . . . . 2.9(8) ?
C117 C114 C115 C116 . . . . -177.7(5) ?
C112 C111 C116 C115 . . . . -4.1(7) ?
S11 C111 C116 C115 . . . . 179.2(4) ?
C114 C115 C116 C111 . . . . 0.3(8) ?
C136 C131 C132 C133 . . . . -2.2(7) ?
S13 C131 C132 C133 . . . . -179.6(4) ?
C131 C132 C133 C134 . . . . 1.0(8) ?
C132 C133 C134 C135 . . . . 0.7(8) ?
C132 C133 C134 C137 . . . . -179.1(5) ?
C133 C134 C135 C136 . . . . -1.4(8) ?
C137 C134 C135 C136 . . . . 178.5(6) ?
C134 C135 C136 C131 . . . . 0.2(9) ?
C132 C131 C136 C135 . . . . 1.6(8) ?
S13 C131 C136 C135 . . . . 179.0(4) ?
C24 C20 C21 C22 . . . . 0.1(5) ?
S21 C20 C21 C22 . . . . 176.5(3) ?
Fe2 C20 C21 C22 . . . . 59.5(3) ?
C24 C20 C21 Fe2 . . . . -59.4(3) ?
S21 C20 C21 Fe2 . . . . 117.1(3) ?
C20 C21 C22 C23 . . . . -0.1(5) ?
Fe2 C21 C22 C23 . . . . 59.2(3) ?
C20 C21 C22 S23 . . . . -176.2(3) ?
Fe2 C21 C22 S23 . . . . -116.9(3) ?
C20 C21 C22 Fe2 . . . . -59.3(3) ?
C21 C22 C23 C24 . . . . 0.2(5) ?
S23 C22 C23 C24 . . . . 176.0(3) ?
Fe2 C22 C23 C24 . . . . 58.9(3) ?
C21 C22 C23 Fe2 . . . . -58.7(3) ?
S23 C22 C23 Fe2 . . . . 117.2(3) ?
C22 C23 C24 C20 . . . . -0.1(5) ?
Fe2 C23 C24 C20 . . . . 58.2(3) ?
C22 C23 C24 Fe2 . . . . -58.3(3) ?
C21 C20 C24 C23 . . . . 0.0(5) ?
S21 C20 C24 C23 . . . . -176.2(3) ?
Fe2 C20 C24 C23 . . . . -59.0(3) ?
C21 C20 C24 Fe2 . . . . 59.0(3) ?
S21 C20 C24 Fe2 . . . . -117.3(3) ?
C29A C25A C26A C27A . . . . 0.0 ?
Fe2 C25A C26A C27A . . . . -59.5(3) ?
C29A C25A C26A Fe2 . . . . 59.5(3) ?
C25A C26A C27A C28A . . . . 0.0 ?
Fe2 C26A C27A C28A . . . . -59.0(3) ?
C25A C26A C27A Fe2 . . . . 59.0(3) ?
C26A C27A C28A C29A . . . . 0.0 ?
Fe2 C27A C28A C29A . . . . -59.3(2) ?
C26A C27A C28A Fe2 . . . . 59.3(2) ?
C27A C28A C29A C25A . . . . 0.0 ?
Fe2 C28A C29A C25A . . . . -59.9(2) ?
C27A C28A C29A Fe2 . . . . 59.9(2) ?
C26A C25A C29A C28A . . . . 0.0 ?
Fe2 C25A C29A C28A . . . . 60.0(2) ?
C26A C25A C29A Fe2 . . . . -60.0(2) ?
C29B C25B C26B C27B . . . . 0.0 ?
Fe2 C25B C26B C27B . . . . -59.8(2) ?
C29B C25B C26B Fe2 . . . . 59.8(2) ?
C25B C26B C27B C28B . . . . 0.0 ?
Fe2 C26B C27B C28B . . . . -61.2(3) ?
C25B C26B C27B Fe2 . . . . 61.2(3) ?
C26B C27B C28B C29B . . . . 0.0 ?
Fe2 C27B C28B C29B . . . . -60.7(2) ?
C26B C27B C28B Fe2 . . . . 60.7(2) ?
C27B C28B C29B C25B . . . . 0.0 ?
Fe2 C28B C29B C25B . . . . -58.9(2) ?
C27B C28B C29B Fe2 . . . . 58.9(2) ?
C26B C25B C29B C28B . . . . 0.0 ?
Fe2 C25B C29B C28B . . . . 58.4(2) ?
C26B C25B C29B Fe2 . . . . -58.4(2) ?
C216 C211 C212 C213 . . . . 0.0(7) ?
S21 C211 C212 C213 . . . . -178.9(3) ?
C211 C212 C213 C214 . . . . 1.1(7) ?
C212 C213 C214 C215 . . . . -1.9(7) ?
C212 C213 C214 C217 . . . . 178.8(5) ?
C213 C214 C215 C216 . . . . 1.5(7) ?
C217 C214 C215 C216 . . . . -179.1(5) ?
C214 C215 C216 C211 . . . . -0.5(7) ?
C212 C211 C216 C215 . . . . -0.3(7) ?
S21 C211 C216 C215 . . . . 178.6(3) ?
C236 C231 C232 C233 . . . . 1.2(8) ?
S23 C231 C232 C233 . . . . -179.4(4) ?
C231 C232 C233 C234 . . . . -0.8(9) ?
C232 C233 C234 C235 . . . . 0.4(8) ?
C232 C233 C234 C237 . . . . 179.4(5) ?
C233 C234 C235 C236 . . . . -0.6(8) ?
C237 C234 C235 C236 . . . . -179.5(5) ?
C232 C231 C236 C235 . . . . -1.3(8) ?
S23 C231 C236 C235 . . . . 179.3(4) ?
C234 C235 C236 C231 . . . . 1.0(8) ?
C11 C10 S11 O11 . . . . -20.2(4) ?
C14 C10 S11 O11 . . . . 157.0(4) ?
Fe1 C10 S11 O11 . . . . 67.5(3) ?
C11 C10 S11 C111 . . . . 88.2(4) ?
C14 C10 S11 C111 . . . . -94.6(4) ?
Fe1 C10 S11 C111 . . . . 175.9(3) ?
C116 C111 S11 O11 . . . . -14.2(4) ?
C112 C111 S11 O11 . . . . 169.0(4) ?
C116 C111 S11 C10 . . . . -123.9(4) ?
C112 C111 S11 C10 . . . . 59.3(4) ?
C13 C12 S13 O13 . . . . -28.1(5) ?
C11 C12 S13 O13 . . . . 148.2(4) ?
Fe1 C12 S13 O13 . . . . 61.6(4) ?
C13 C12 S13 C131 . . . . 81.8(4) ?
C11 C12 S13 C131 . . . . -101.9(4) ?
Fe1 C12 S13 C131 . . . . 171.5(3) ?
C132 C131 S13 O13 . . . . 12.6(5) ?
C136 C131 S13 O13 . . . . -164.8(4) ?
C132 C131 S13 C12 . . . . -97.8(4) ?
C136 C131 S13 C12 . . . . 84.8(4) ?
C21 C20 S21 O21 . . . . -13.9(4) ?
C24 C20 S21 O21 . . . . 161.8(4) ?
Fe2 C20 S21 O21 . . . . 72.2(3) ?
C21 C20 S21 C211 . . . . 96.5(4) ?
C24 C20 S21 C211 . . . . -87.7(4) ?
Fe2 C20 S21 C211 . . . . -177.4(3) ?
C212 C211 S21 O21 . . . . -154.4(4) ?
C216 C211 S21 O21 . . . . 26.8(4) ?
C212 C211 S21 C20 . . . . 96.1(4) ?
C216 C211 S21 C20 . . . . -82.7(4) ?
C21 C22 S23 O23 . . . . 160.2(3) ?
C23 C22 S23 O23 . . . . -15.1(4) ?
Fe2 C22 S23 O23 . . . . 74.1(3) ?
C21 C22 S23 C231 . . . . -90.2(4) ?
C23 C22 S23 C231 . . . . 94.5(4) ?
Fe2 C22 S23 C231 . . . . -176.3(3) ?
C236 C231 S23 O23 . . . . 32.5(5) ?
C232 C231 S23 O23 . . . . -146.9(4) ?
C236 C231 S23 C22 . . . . -77.6(4) ?
C232 C231 S23 C22 . . . . 103.0(4) ?
